data_7117081
loop_
_publ_author_name
'Cheng Chen'
'Li-Xuan Cai'
'Bin Tan'
'Ya-Jun Zhang'
'Xiao-Dong Yang'
'Jie Zhang'

_publ_section_title
;
 Ammonia detection by using flexible Lewis acidic sites in luminescent
 porous frameworks constructed from a bipyridinium derivative
;
_journal_name_full Chem.Commun.
_journal_page_first 8189
_journal_paper_doi 10.1039/C5cc01239B
_journal_volume 51
_journal_year 2015
_chemical_formula_moiety 'C44 H32 Br2 Cd2 N4 O8'
_chemical_formula_sum 'C44 H32 Br2 Cd2 N4 O8'
_chemical_formula_weight 1129.36
_chemical_name_systematic
; 
 ? 
;
_space_group_IT_number 2
_symmetry_cell_setting triclinic
_symmetry_space_group_name_Hall '-P 1'
_symmetry_space_group_name_H-M 'P -1'
_atom_sites_solution_hydrogens geom
_atom_sites_solution_primary direct
_atom_sites_solution_secondary difmap
_audit_creation_method SHELXL-97
_audit_update_record
;
2015-02-05 deposited with the CCDC.
2015-03-27 downloaded from the CCDC.
;
_cell_angle_alpha 102.462(5)
_cell_angle_beta 103.387(7)
_cell_angle_gamma 100.625(6)
_cell_formula_units_Z 2
_cell_length_a 9.0867(7)
_cell_length_b 18.0356(10)
_cell_length_c 18.8207(12)
_cell_measurement_reflns_used 5122
_cell_measurement_temperature 100(2)
_cell_measurement_theta_max 81.0685
_cell_measurement_theta_min 3.0764
_cell_volume 2839.4(4)
_computing_cell_refinement
; 
CrysAlisPro, Agilent Technologies, 
Version 1.171.36.20 (release 27-06-2012 CrysAlis171 .NET) 
(compiled Jul 11 2012,15:38:31) 
;
_computing_data_collection
; 
CrysAlisPro, Agilent Technologies, 
Version 1.171.36.20 (release 27-06-2012 CrysAlis171 .NET) 
(compiled Jul 11 2012,15:38:31) 
;
_computing_data_reduction
; 
CrysAlisPro, Agilent Technologies, 
Version 1.171.36.20 (release 27-06-2012 CrysAlis171 .NET) 
(compiled Jul 11 2012,15:38:31) 
;
_computing_molecular_graphics 'Bruker SHELXTL'
_computing_publication_material 'Bruker SHELXTL'
_computing_structure_refinement 'SHELXL-97 (Sheldrick, 1997)'
_computing_structure_solution 'SHELXS-97 (Sheldrick, 1990)'
_diffrn_ambient_temperature 100(2)
_diffrn_detector_area_resol_mean 10.3503
_diffrn_measured_fraction_theta_full 0.981
_diffrn_measured_fraction_theta_max 0.981
_diffrn_measurement_device_type 'SuperNova, Dual, Cu at zero, Atlas'
_diffrn_measurement_method '\w scans'
_diffrn_radiation_monochromator mirror
_diffrn_radiation_source 'SuperNova (Cu) X-ray Source'
_diffrn_radiation_type CuK\a
_diffrn_radiation_wavelength 1.54178
_diffrn_reflns_av_R_equivalents 0.0549
_diffrn_reflns_av_sigmaI/netI 0.0658
_diffrn_reflns_limit_h_max 11
_diffrn_reflns_limit_h_min -6
_diffrn_reflns_limit_k_max 21
_diffrn_reflns_limit_k_min -22
_diffrn_reflns_limit_l_max 22
_diffrn_reflns_limit_l_min -23
_diffrn_reflns_number 19057
_diffrn_reflns_theta_full 72.09
_diffrn_reflns_theta_max 72.09
_diffrn_reflns_theta_min 4.06
_exptl_absorpt_coefficient_mu 8.009
_exptl_absorpt_correction_T_max 1.00000
_exptl_absorpt_correction_T_min 0.51276
_exptl_absorpt_correction_type multi-scan
_exptl_absorpt_process_details
; 
CrysAlisPro, Agilent Technologies, 
Version 1.171.36.20 (release 27-06-2012 CrysAlis171 .NET) 
(compiled Jul 11 2012,15:38:31) 
Empirical absorption correction using spherical harmonics, 
 implemented in SCALE3 ABSPACK scaling algorithm. 
;
_exptl_crystal_colour 'deep yellow'
_exptl_crystal_density_diffrn 1.321
_exptl_crystal_density_method 'not measured'
_exptl_crystal_description block
_exptl_crystal_F_000 1108
_exptl_crystal_size_max 0.20
_exptl_crystal_size_mid 0.18
_exptl_crystal_size_min 0.15
_platon_squeeze_details ' ? '
_refine_diff_density_max 1.310
_refine_diff_density_min -1.465
_refine_diff_density_rms 0.114
_refine_ls_extinction_method none
_refine_ls_goodness_of_fit_ref 1.065
_refine_ls_hydrogen_treatment mixed
_refine_ls_matrix_type full
_refine_ls_number_parameters 578
_refine_ls_number_reflns 10969
_refine_ls_number_restraints 202
_refine_ls_restrained_S_all 1.059
_refine_ls_R_factor_all 0.0874
_refine_ls_R_factor_gt 0.0612
_refine_ls_shift/su_max 0.000
_refine_ls_shift/su_mean 0.000
_refine_ls_structure_factor_coef Fsqd
_refine_ls_weighting_details 'calc w=1/[\s^2^(Fo^2^)+(0.0450P)^2^+5.5000P] where P=(Fo^2^+2Fc^2^)/3'
_refine_ls_weighting_scheme calc
_refine_ls_wR_factor_gt 0.1368
_refine_ls_wR_factor_ref 0.1524
_reflns_number_gt 7296
_reflns_number_total 10969
_reflns_threshold_expression >2sigma(I)
_cod_data_source_file c5cc01239b2.cif
_cod_data_source_block 2-Br
_cod_original_cell_volume 2839.3(3)
_cod_original_sg_symbol_H-M P-1
_cod_database_code 7117081

loop_
_symmetry_equiv_pos_as_xyz
'x, y, z'
'-x, -y, -z'

loop_
_atom_site_label
_atom_site_type_symbol
_atom_site_fract_x
_atom_site_fract_y
_atom_site_fract_z
_atom_site_U_iso_or_equiv
_atom_site_adp_type
_atom_site_occupancy
_atom_site_symmetry_multiplicity
_atom_site_calc_flag
_atom_site_refinement_flags
_atom_site_disorder_assembly
_atom_site_disorder_group
Cd1 Cd 0.30703(5) 0.26750(2) 0.45593(3) 0.05346(13) Uani 1 1 d . . .
Cd2 Cd 0.14212(6) 0.69356(3) 0.93654(3) 0.06368(15) Uani 1 1 d . A .
Br1 Br 0.42410(9) 0.32393(4) 0.36012(5) 0.0673(2) Uani 1 1 d . . .
Br2 Br -0.15553(12) 0.67520(6) 0.89814(9) 0.1155(4) Uani 1 1 d . . .
O1 O 0.3713(5) 0.3859(3) 0.5462(3) 0.0635(12) Uani 1 1 d . . .
O2 O 0.2230(6) 0.2904(3) 0.5703(3) 0.0782(15) Uani 1 1 d . . .
O3 O 0.2663(8) 0.6539(3) 0.8476(4) 0.109(2) Uani 1 1 d . A .
O4 O 0.1377(8) 0.5595(3) 0.8777(3) 0.100(2) Uani 1 1 d . A .
O5 O 0.2744(7) 0.1342(3) 0.4374(4) 0.0944(19) Uani 1 1 d . . .
O6 O 0.5051(6) 0.2052(3) 0.5051(4) 0.0848(16) Uani 1 1 d . . .
O7 O 0.2047(6) 0.8148(3) 0.9090(3) 0.0802(15) Uani 1 1 d . A .
O8 O 0.3305(11) 0.8076(4) 1.0167(4) 0.161(4) Uani 1 1 d . A .
N1 N 0.0450(6) 0.2407(3) 0.3880(3) 0.0610(14) Uani 1 1 d . . .
N2 N -0.7441(7) 0.1353(4) 0.1837(4) 0.0698(16) Uani 1 1 d . . .
N3 N 0.1838(9) 0.6565(4) 1.0490(4) 0.0822(19) Uani 1 1 d D . .
N4 N 0.2739(6) 0.5431(3) 1.3881(3) 0.0589(14) Uani 1 1 d . . .
C1 C 0.0032(8) 0.2380(4) 0.3152(4) 0.0650(18) Uani 1 1 d . . .
H1A H 0.0826 0.2520 0.2919 0.078 Uiso 1 1 calc R . .
C2 C -0.1483(9) 0.2161(5) 0.2720(4) 0.0694(19) Uani 1 1 d . . .
H2A H -0.1726 0.2140 0.2197 0.083 Uiso 1 1 calc R . .
C3 C -0.2659(8) 0.1970(4) 0.3042(4) 0.0597(16) Uani 1 1 d . . .
C4 C -0.2228(9) 0.2007(5) 0.3811(5) 0.075(2) Uani 1 1 d . . .
H4A H -0.2997 0.1877 0.4060 0.090 Uiso 1 1 calc R . .
C5 C -0.0658(10) 0.2238(5) 0.4207(5) 0.079(2) Uani 1 1 d . . .
H5A H -0.0368 0.2275 0.4734 0.095 Uiso 1 1 calc R . .
C6 C -0.4324(8) 0.1728(4) 0.2596(4) 0.0586(16) Uani 1 1 d . . .
C7 C -0.4857(8) 0.2029(4) 0.1995(4) 0.0656(18) Uani 1 1 d . . .
H7A H -0.4147 0.2374 0.1843 0.079 Uiso 1 1 calc R . .
C8 C -0.6423(9) 0.1823(5) 0.1623(5) 0.074(2) Uani 1 1 d . . .
H8A H -0.6786 0.2020 0.1203 0.088 Uiso 1 1 calc R . .
C9 C -0.6961(9) 0.1027(5) 0.2401(5) 0.079(2) Uani 1 1 d . . .
H9A H -0.7698 0.0671 0.2529 0.095 Uiso 1 1 calc R . .
C10 C -0.5413(9) 0.1209(5) 0.2790(5) 0.080(2) Uani 1 1 d . . .
H10A H -0.5076 0.0984 0.3191 0.095 Uiso 1 1 calc R . .
C11 C -0.9144(8) 0.1177(5) 0.1442(5) 0.083(3) Uani 1 1 d . . .
H11A H -0.9415 0.1663 0.1351 0.100 Uiso 1 1 calc R . .
H11B H -0.9755 0.0992 0.1770 0.100 Uiso 1 1 calc R . .
C12 C -0.9577(8) 0.0556(5) 0.0689(5) 0.071(2) Uani 1 1 d . . .
C13 C -0.9734(11) 0.0783(5) 0.0042(6) 0.093(3) Uani 1 1 d . . .
H13A H -0.9561 0.1324 0.0062 0.111 Uiso 1 1 calc R . .
C14 C -0.9849(10) -0.0222(5) 0.0654(5) 0.088(2) Uani 1 1 d . . .
H14A H -0.9753 -0.0383 0.1107 0.106 Uiso 1 1 calc R . .
C17 C 0.2221(10) 0.6124(4) 1.1837(4) 0.074(2) Uani 1 1 d D . .
C15 C 0.194(4) 0.5855(8) 1.0547(14) 0.105(6) Uani 0.451(11) 1 d PDU A 1
H15A H 0.1744 0.5473 1.0080 0.126 Uiso 0.451(11) 1 calc PR A 1
C16 C 0.228(3) 0.5588(11) 1.1194(8) 0.095(5) Uani 0.451(11) 1 d PDU A 1
H16A H 0.2521 0.5098 1.1196 0.114 Uiso 0.451(11) 1 calc PR A 1
C18 C 0.160(3) 0.6766(9) 1.1773(9) 0.094(5) Uani 0.451(11) 1 d PDU A 1
H18A H 0.1332 0.7071 1.2180 0.112 Uiso 0.451(11) 1 calc PR A 1
C19 C 0.140(3) 0.6929(11) 1.1068(9) 0.101(5) Uani 0.451(11) 1 d PDU A 1
H19A H 0.0909 0.7339 1.0997 0.121 Uiso 0.451(11) 1 calc PR A 1
C15B C 0.129(3) 0.5825(7) 1.0447(11) 0.112(5) Uani 0.549(11) 1 d PDU A 2
H15B H 0.0843 0.5443 0.9972 0.134 Uiso 0.549(11) 1 calc PR A 2
C16B C 0.140(3) 0.5624(11) 1.1127(7) 0.108(5) Uani 0.549(11) 1 d PDU A 2
H16B H 0.0885 0.5108 1.1104 0.129 Uiso 0.549(11) 1 calc PR A 2
C18B C 0.294(3) 0.6884(7) 1.1830(8) 0.110(5) Uani 0.549(11) 1 d PDU A 2
H18B H 0.3599 0.7251 1.2286 0.132 Uiso 0.549(11) 1 calc PR A 2
C19B C 0.268(3) 0.7092(8) 1.1144(7) 0.106(5) Uani 0.549(11) 1 d PDU A 2
H19B H 0.3108 0.7614 1.1143 0.127 Uiso 0.549(11) 1 calc PR A 2
C20 C 0.2421(9) 0.5879(4) 1.2547(4) 0.0671(18) Uani 1 1 d . A .
C21 C 0.2293(10) 0.5099(4) 1.2549(5) 0.077(2) Uani 1 1 d . . .
H21A H 0.2078 0.4707 1.2085 0.092 Uiso 1 1 calc R A .
C22 C 0.2479(10) 0.4898(4) 1.3219(5) 0.075(2) Uani 1 1 d . A .
H22A H 0.2421 0.4365 1.3215 0.090 Uiso 1 1 calc R . .
C23 C 0.2881(9) 0.6187(4) 1.3900(4) 0.0703(19) Uani 1 1 d . A .
H23A H 0.3090 0.6564 1.4373 0.084 Uiso 1 1 calc R . .
C24 C 0.2728(9) 0.6427(4) 1.3249(4) 0.072(2) Uani 1 1 d . . .
H24A H 0.2831 0.6966 1.3273 0.086 Uiso 1 1 calc R A .
C25 C 0.2909(8) 0.5180(5) 1.4588(4) 0.0650(18) Uani 1 1 d . . .
H25A H 0.3746 0.5574 1.5003 0.078 Uiso 1 1 calc R . .
H25B H 0.3213 0.4675 1.4515 0.078 Uiso 1 1 calc R . .
C26 C 0.1404(7) 0.5087(4) 1.4802(4) 0.0547(15) Uani 1 1 d . . .
C27 C 0.0188(9) 0.4434(5) 1.4439(5) 0.078(2) Uani 1 1 d . . .
H27A H 0.0299 0.4038 1.4046 0.094 Uiso 1 1 calc R . .
C28 C 0.1193(9) 0.5651(5) 1.5362(5) 0.075(2) Uani 1 1 d . . .
H28A H 0.2012 0.6108 1.5617 0.090 Uiso 1 1 calc R . .
C29 C 0.2932(7) 0.3613(4) 0.5865(4) 0.0549(15) Uani 1 1 d . . .
C30 C 0.2790(8) 0.4177(4) 0.6542(4) 0.0537(15) Uani 1 1 d . . .
C31 C 0.3506(9) 0.4948(4) 0.6708(4) 0.070(2) Uani 1 1 d . . .
H31A H 0.4143 0.5120 0.6411 0.084 Uiso 1 1 calc R . .
C32 C 0.3315(9) 0.5493(4) 0.7312(5) 0.074(2) Uani 1 1 d . . .
H32A H 0.3804 0.6033 0.7416 0.089 Uiso 1 1 calc R . .
C33 C 0.2426(8) 0.5248(4) 0.7753(4) 0.0629(18) Uani 1 1 d . A .
C34 C 0.1693(11) 0.4477(5) 0.7581(5) 0.092(3) Uani 1 1 d . . .
H34A H 0.1047 0.4306 0.7875 0.111 Uiso 1 1 calc R . .
C35 C 0.1881(11) 0.3933(5) 0.6979(5) 0.091(3) Uani 1 1 d . . .
H35A H 0.1379 0.3394 0.6870 0.109 Uiso 1 1 calc R . .
C36 C 0.2127(10) 0.5841(4) 0.8374(5) 0.073(2) Uani 1 1 d . . .
C37 C 0.4107(10) 0.1412(4) 0.4777(5) 0.070(2) Uani 1 1 d . . .
C38 C 0.4576(9) 0.0677(4) 0.4882(5) 0.069(2) Uani 1 1 d . . .
C39 C 0.3546(11) -0.0048(5) 0.4549(7) 0.103(3) Uani 1 1 d . . .
H39A H 0.2530 -0.0092 0.4240 0.124 Uiso 1 1 calc R . .
C40 C 0.5992(11) 0.0721(5) 0.5328(6) 0.102(3) Uani 1 1 d . . .
H40A H 0.6698 0.1220 0.5567 0.123 Uiso 1 1 calc R . .
C41 C 0.3068(10) 0.8440(4) 0.9694(5) 0.070(2) Uani 1 1 d . . .
C42 C 0.4069(9) 0.9253(4) 0.9857(4) 0.0671(19) Uani 1 1 d . A .
C43 C 0.3847(11) 0.9656(5) 0.9326(5) 0.095(3) Uani 1 1 d . . .
H43A H 0.3063 0.9425 0.8856 0.114 Uiso 1 1 calc R A .
C44 C 0.5217(12) 0.9584(5) 1.0526(6) 0.105(3) Uani 1 1 d . . .
H44A H 0.5384 0.9298 1.0893 0.126 Uiso 1 1 calc R A .

loop_
_atom_site_aniso_label
_atom_site_aniso_U_11
_atom_site_aniso_U_22
_atom_site_aniso_U_33
_atom_site_aniso_U_23
_atom_site_aniso_U_13
_atom_site_aniso_U_12
Cd1 0.0535(3) 0.0409(2) 0.0645(3) 0.01268(19) 0.0150(2) 0.01194(18)
Cd2 0.0825(4) 0.0484(3) 0.0607(3) 0.0143(2) 0.0257(3) 0.0111(2)
Br1 0.0752(5) 0.0551(4) 0.0733(5) 0.0136(3) 0.0334(4) 0.0087(3)
Br2 0.0809(6) 0.0665(6) 0.1781(13) 0.0123(7) 0.0208(7) 0.0115(5)
O1 0.067(3) 0.058(3) 0.069(3) 0.013(2) 0.033(3) 0.010(2)
O2 0.081(4) 0.060(3) 0.081(4) 0.001(3) 0.029(3) 0.000(3)
O3 0.148(6) 0.052(3) 0.144(6) 0.007(3) 0.100(5) 0.013(3)
O4 0.147(6) 0.073(4) 0.089(4) 0.009(3) 0.076(4) 0.009(4)
O5 0.086(4) 0.050(3) 0.137(6) 0.027(3) 0.004(4) 0.024(3)
O6 0.082(4) 0.048(3) 0.122(5) 0.021(3) 0.022(3) 0.020(3)
O7 0.072(3) 0.060(3) 0.088(4) 0.004(3) 0.015(3) -0.005(3)
O8 0.211(9) 0.080(5) 0.104(6) 0.040(4) -0.060(6) -0.060(5)
N1 0.057(3) 0.057(3) 0.061(4) 0.018(3) 0.005(3) 0.006(3)
N2 0.059(4) 0.069(4) 0.067(4) -0.001(3) 0.008(3) 0.016(3)
N3 0.111(6) 0.073(4) 0.061(4) 0.016(3) 0.029(4) 0.016(4)
N4 0.050(3) 0.062(3) 0.057(3) 0.016(3) 0.007(3) 0.004(3)
C1 0.055(4) 0.076(5) 0.060(4) 0.011(4) 0.017(3) 0.013(3)
C2 0.065(5) 0.081(5) 0.056(4) 0.010(4) 0.015(4) 0.016(4)
C3 0.059(4) 0.055(4) 0.065(4) 0.015(3) 0.017(3) 0.017(3)
C4 0.056(4) 0.097(6) 0.069(5) 0.030(4) 0.013(4) 0.007(4)
C5 0.078(5) 0.098(6) 0.060(5) 0.030(4) 0.012(4) 0.016(5)
C6 0.048(4) 0.051(4) 0.068(4) 0.009(3) 0.011(3) 0.007(3)
C7 0.059(4) 0.068(4) 0.068(5) 0.014(4) 0.017(4) 0.018(3)
C8 0.069(5) 0.077(5) 0.067(5) 0.015(4) 0.010(4) 0.017(4)
C9 0.062(5) 0.070(5) 0.089(6) 0.018(4) 0.007(4) -0.001(4)
C10 0.066(5) 0.073(5) 0.084(6) 0.026(4) -0.001(4) 0.003(4)
C11 0.054(4) 0.088(6) 0.078(6) -0.015(4) 0.001(4) 0.014(4)
C12 0.049(4) 0.077(5) 0.073(5) 0.000(4) 0.006(4) 0.017(4)
C13 0.100(7) 0.059(5) 0.085(7) -0.011(4) 0.001(5) 0.004(4)
C14 0.090(6) 0.082(6) 0.074(6) 0.009(5) 0.001(5) 0.018(5)
C17 0.098(6) 0.052(4) 0.069(5) 0.018(4) 0.026(4) 0.005(4)
C15 0.163(13) 0.057(7) 0.066(7) 0.008(6) 0.024(9) -0.019(7)
C16 0.160(13) 0.051(6) 0.062(7) 0.019(6) 0.022(9) 0.003(8)
C18 0.155(12) 0.058(6) 0.058(7) 0.011(6) 0.031(8) 0.006(7)
C19 0.162(12) 0.064(7) 0.065(7) 0.019(6) 0.025(8) 0.008(8)
C15B 0.167(13) 0.067(6) 0.068(7) 0.010(6) 0.018(8) -0.021(7)
C16B 0.163(13) 0.068(6) 0.067(7) 0.025(5) 0.019(8) -0.022(7)
C18B 0.175(12) 0.060(6) 0.066(6) 0.013(5) 0.012(8) -0.014(7)
C19B 0.171(12) 0.050(6) 0.068(7) 0.016(5) 0.016(8) -0.017(7)
C20 0.076(5) 0.058(4) 0.060(4) 0.017(3) 0.015(4) 0.005(3)
C21 0.104(6) 0.055(4) 0.064(5) 0.017(4) 0.015(4) 0.013(4)
C22 0.097(6) 0.052(4) 0.080(5) 0.029(4) 0.020(5) 0.019(4)
C23 0.082(5) 0.054(4) 0.065(5) 0.012(3) 0.013(4) 0.008(4)
C24 0.085(5) 0.045(4) 0.074(5) 0.023(3) 0.007(4) 0.003(3)
C25 0.053(4) 0.081(5) 0.067(4) 0.034(4) 0.014(3) 0.017(3)
C26 0.051(4) 0.055(4) 0.058(4) 0.019(3) 0.014(3) 0.011(3)
C27 0.074(5) 0.063(4) 0.089(6) 0.002(4) 0.032(5) 0.006(4)
C28 0.057(4) 0.065(4) 0.085(6) 0.000(4) 0.019(4) -0.004(3)
C29 0.051(4) 0.054(4) 0.057(4) 0.010(3) 0.013(3) 0.015(3)
C30 0.057(4) 0.051(3) 0.059(4) 0.015(3) 0.024(3) 0.016(3)
C31 0.087(5) 0.054(4) 0.074(5) 0.013(3) 0.048(4) 0.006(4)
C32 0.089(5) 0.051(4) 0.086(6) 0.010(4) 0.048(5) 0.006(4)
C33 0.069(4) 0.056(4) 0.072(5) 0.017(3) 0.038(4) 0.011(3)
C34 0.121(7) 0.063(5) 0.108(7) 0.017(5) 0.081(6) 0.009(5)
C35 0.118(7) 0.058(4) 0.100(7) 0.010(4) 0.067(6) -0.003(4)
C36 0.085(5) 0.059(4) 0.082(5) 0.016(4) 0.041(5) 0.017(4)
C37 0.081(5) 0.060(4) 0.084(6) 0.030(4) 0.034(5) 0.031(4)
C38 0.068(5) 0.049(4) 0.094(6) 0.021(4) 0.020(4) 0.023(3)
C39 0.076(6) 0.058(5) 0.159(10) 0.030(6) -0.001(6) 0.021(4)
C40 0.085(6) 0.043(4) 0.152(10) 0.019(5) -0.007(6) 0.012(4)
C41 0.080(5) 0.054(4) 0.071(5) 0.012(4) 0.019(4) 0.009(4)
C42 0.065(4) 0.052(4) 0.067(5) 0.011(3) 0.005(4) -0.003(3)
C43 0.094(6) 0.071(5) 0.082(6) 0.016(5) -0.017(5) -0.015(5)
C44 0.124(8) 0.071(5) 0.087(7) 0.038(5) -0.018(6) -0.016(5)

loop_
_atom_type_symbol
_atom_type_description
_atom_type_scat_dispersion_real
_atom_type_scat_dispersion_imag
_atom_type_scat_source
C C 0.0181 0.0091 'International Tables Vol C Tables 4.2.6.8 and 6.1.1.4'
H H 0.0000 0.0000 'International Tables Vol C Tables 4.2.6.8 and 6.1.1.4'
N N 0.0311 0.0180 'International Tables Vol C Tables 4.2.6.8 and 6.1.1.4'
O O 0.0492 0.0322 'International Tables Vol C Tables 4.2.6.8 and 6.1.1.4'
Br Br -0.6763 1.2805 'International Tables Vol C Tables 4.2.6.8 and 6.1.1.4'
Cd Cd 0.1185 4.6533 'International Tables Vol C Tables 4.2.6.8 and 6.1.1.4'

loop_
_geom_angle_atom_site_label_1
_geom_angle_atom_site_label_2
_geom_angle_atom_site_label_3
_geom_angle
_geom_angle_site_symmetry_1
_geom_angle_site_symmetry_3
O1 Cd1 O5 144.4(2) . .
O1 Cd1 N1 108.78(19) . .
O5 Cd1 N1 87.3(2) . .
O1 Cd1 O6 102.66(19) . .
O5 Cd1 O6 54.93(19) . .
N1 Cd1 O6 142.20(19) . .
O1 Cd1 O2 54.84(16) . .
O5 Cd1 O2 96.2(2) . .
N1 Cd1 O2 87.2(2) . .
O6 Cd1 O2 94.3(2) . .
O1 Cd1 Br1 94.94(11) . .
O5 Cd1 Br1 114.78(18) . .
N1 Cd1 Br1 97.25(14) . .
O6 Cd1 Br1 100.47(15) . .
O2 Cd1 Br1 148.83(13) . .
O1 Cd1 C37 124.6(2) . .
O5 Cd1 C37 27.8(2) . .
N1 Cd1 C37 115.1(2) . .
O6 Cd1 C37 27.1(2) . .
O2 Cd1 C37 94.8(2) . .
Br1 Cd1 C37 110.74(16) . .
O1 Cd1 C29 27.28(17) . .
O5 Cd1 C29 121.8(2) . .
N1 Cd1 C29 98.1(2) . .
O6 Cd1 C29 100.4(2) . .
O2 Cd1 C29 27.58(18) . .
Br1 Cd1 C29 121.74(14) . .
C37 Cd1 C29 112.4(2) . .
O3 Cd2 N3 121.3(3) . .
O3 Cd2 O7 83.3(2) . .
N3 Cd2 O7 133.0(2) . .
O3 Cd2 O8 100.9(3) . .
N3 Cd2 O8 81.2(2) . .
O7 Cd2 O8 53.6(2) . .
O3 Cd2 O4 53.92(18) . .
N3 Cd2 O4 85.1(2) . .
O7 Cd2 O4 135.64(19) . .
O8 Cd2 O4 137.2(3) . .
O3 Cd2 Br2 120.5(2) . .
N3 Cd2 Br2 101.65(19) . .
O7 Cd2 Br2 96.53(14) . .
O8 Cd2 Br2 126.4(3) . .
O4 Cd2 Br2 96.04(18) . .
O3 Cd2 C36 26.9(2) . .
N3 Cd2 C36 105.7(2) . .
O7 Cd2 C36 109.0(2) . .
O8 Cd2 C36 122.4(3) . .
O4 Cd2 C36 27.20(19) . .
Br2 Cd2 C36 108.40(19) . .
O3 Cd2 C41 91.5(2) . .
N3 Cd2 C41 107.4(2) . .
O7 Cd2 C41 26.9(2) . .
O8 Cd2 C41 26.7(2) . .
O4 Cd2 C41 143.3(2) . .
Br2 Cd2 C41 114.11(18) . .
C36 Cd2 C41 118.0(2) . .
C29 O1 Cd1 94.9(4) . .
C29 O2 Cd1 89.0(4) . .
C36 O3 Cd2 95.1(5) . .
C36 O4 Cd2 88.6(5) . .
C37 O5 Cd1 93.4(5) . .
C37 O6 Cd1 89.7(5) . .
C41 O7 Cd2 92.9(5) . .
C41 O8 Cd2 92.5(5) . .
C5 N1 C1 118.2(6) . .
C5 N1 Cd1 120.4(5) . .
C1 N1 Cd1 121.3(5) . .
C8 N2 C9 121.0(7) . .
C8 N2 C11 119.6(7) . .
C9 N2 C11 119.4(7) . .
C15B N3 C15 24(2) . .
C15B N3 C19 102.1(14) . .
C15 N3 C19 109.6(16) . .
C15B N3 C19B 122.5(12) . .
C15 N3 C19B 109.0(14) . .
C19 N3 C19B 49.3(12) . .
C15B N3 Cd2 117.6(9) . .
C15 N3 Cd2 125.0(12) . .
C19 N3 Cd2 120.7(9) . .
C19B N3 Cd2 119.8(7) . .
C23 N4 C22 119.9(6) . .
C23 N4 C25 120.6(6) . .
C22 N4 C25 119.5(6) . .
N1 C1 C2 123.0(7) . .
N1 C1 H1A 118.5 . .
C2 C1 H1A 118.5 . .
C1 C2 C3 120.0(7) . .
C1 C2 H2A 120.0 . .
C3 C2 H2A 120.0 . .
C2 C3 C4 117.3(7) . .
C2 C3 C6 121.9(7) . .
C4 C3 C6 120.8(6) . .
C5 C4 C3 118.9(7) . .
C5 C4 H4A 120.6 . .
C3 C4 H4A 120.6 . .
N1 C5 C4 122.6(7) . .
N1 C5 H5A 118.7 . .
C4 C5 H5A 118.7 . .
C7 C6 C10 118.2(7) . .
C7 C6 C3 121.1(6) . .
C10 C6 C3 120.7(7) . .
C8 C7 C6 119.3(7) . .
C8 C7 H7A 120.3 . .
C6 C7 H7A 120.3 . .
N2 C8 C7 121.3(8) . .
N2 C8 H8A 119.3 . .
C7 C8 H8A 119.3 . .
N2 C9 C10 120.0(8) . .
N2 C9 H9A 120.0 . .
C10 C9 H9A 120.0 . .
C9 C10 C6 120.1(8) . .
C9 C10 H10A 120.0 . .
C6 C10 H10A 120.0 . .
N2 C11 C12 111.2(6) . .
N2 C11 H11A 109.4 . .
C12 C11 H11A 109.4 . .
N2 C11 H11B 109.4 . .
C12 C11 H11B 109.4 . .
H11A C11 H11B 108.0 . .
C13 C12 C14 119.6(8) . .
C13 C12 C11 119.0(8) . .
C14 C12 C11 121.4(9) . .
C12 C13 C14 119.9(9) . 2_355
C12 C13 H13A 120.1 . .
C14 C13 H13A 120.1 2_355 .
C12 C14 C13 120.5(9) . 2_355
C12 C14 H14A 119.7 . .
C13 C14 H14A 119.7 2_355 .
C16B C17 C18 98.5(14) . .
C16B C17 C16 33.0(14) . .
C18 C17 C16 120.8(13) . .
C16B C17 C18B 114.6(11) . .
C18 C17 C18B 49.5(12) . .
C16 C17 C18B 108.8(13) . .
C16B C17 C20 123.6(10) . .
C18 C17 C20 119.8(8) . .
C16 C17 C20 117.3(11) . .
C18B C17 C20 121.7(8) . .
N3 C15 C16 129(2) . .
N3 C15 H15A 115.3 . .
C16 C15 H15A 115.3 . .
C15 C16 C17 112(2) . .
C15 C16 H16A 124.0 . .
C17 C16 H16A 124.0 . .
C17 C18 C19 115.3(14) . .
C17 C18 H18A 122.4 . .
C19 C18 H18A 122.4 . .
N3 C19 C18 126.1(16) . .
N3 C19 H19A 117.0 . .
C18 C19 H19A 117.0 . .
N3 C15B C16B 117.1(17) . .
N3 C15B H15B 121.4 . .
C16B C15B H15B 121.4 . .
C17 C16B C15B 124.6(16) . .
C17 C16B H16B 117.7 . .
C15B C16B H16B 117.7 . .
C19B C18B C17 119.4(12) . .
C19B C18B H18B 120.3 . .
C17 C18B H18B 120.3 . .
N3 C19B C18B 120.9(12) . .
N3 C19B H19B 119.6 . .
C18B C19B H19B 119.6 . .
C21 C20 C24 117.1(7) . .
C21 C20 C17 121.8(7) . .
C24 C20 C17 121.0(7) . .
C22 C21 C20 119.9(8) . .
C22 C21 H21A 120.1 . .
C20 C21 H21A 120.1 . .
N4 C22 C21 121.8(7) . .
N4 C22 H22A 119.1 . .
C21 C22 H22A 119.1 . .
N4 C23 C24 121.0(7) . .
N4 C23 H23A 119.5 . .
C24 C23 H23A 119.5 . .
C23 C24 C20 120.3(7) . .
C23 C24 H24A 119.9 . .
C20 C24 H24A 119.9 . .
N4 C25 C26 110.7(6) . .
N4 C25 H25A 109.5 . .
C26 C25 H25A 109.5 . .
N4 C25 H25B 109.5 . .
C26 C25 H25B 109.5 . .
H25A C25 H25B 108.1 . .
C28 C26 C27 117.9(6) . .
C28 C26 C25 121.2(6) . .
C27 C26 C25 120.9(7) . .
C26 C27 C28 120.9(7) . 2_568
C26 C27 H27A 119.6 . .
C28 C27 H27A 119.6 2_568 .
C26 C28 C27 121.2(7) . 2_568
C26 C28 H28A 119.4 . .
C27 C28 H28A 119.4 2_568 .
O1 C29 O2 121.2(6) . .
O1 C29 C30 119.4(6) . .
O2 C29 C30 119.4(6) . .
O1 C29 Cd1 57.8(3) . .
O2 C29 Cd1 63.4(4) . .
C30 C29 Cd1 174.6(5) . .
C31 C30 C35 119.2(6) . .
C31 C30 C29 119.7(6) . .
C35 C30 C29 121.0(6) . .
C30 C31 C32 120.7(6) . .
C30 C31 H31A 119.6 . .
C32 C31 H31A 119.6 . .
C33 C32 C31 120.1(6) . .
C33 C32 H32A 120.0 . .
C31 C32 H32A 120.0 . .
C34 C33 C32 119.2(7) . .
C34 C33 C36 120.2(6) . .
C32 C33 C36 120.3(6) . .
C33 C34 C35 120.7(7) . .
C33 C34 H34A 119.7 . .
C35 C34 H34A 119.7 . .
C30 C35 C34 120.1(7) . .
C30 C35 H35A 120.0 . .
C34 C35 H35A 120.0 . .
O3 C36 O4 121.8(7) . .
O3 C36 C33 120.0(6) . .
O4 C36 C33 118.2(7) . .
O3 C36 Cd2 58.1(4) . .
O4 C36 Cd2 64.2(4) . .
C33 C36 Cd2 174.3(6) . .
O6 C37 O5 121.7(7) . .
O6 C37 C38 120.5(8) . .
O5 C37 C38 117.7(7) . .
O6 C37 Cd1 63.1(4) . .
O5 C37 Cd1 58.7(4) . .
C38 C37 Cd1 176.3(6) . .
C40 C38 C39 118.8(7) . .
C40 C38 C37 120.1(7) . .
C39 C38 C37 121.0(8) . .
C38 C39 C40 119.6(8) . 2_656
C38 C39 H39A 120.2 . .
C40 C39 H39A 120.2 2_656 .
C38 C40 C39 121.6(8) . 2_656
C38 C40 H40A 119.2 . .
C39 C40 H40A 119.2 2_656 .
O8 C41 O7 120.9(7) . .
O8 C41 C42 118.9(8) . .
O7 C41 C42 120.2(7) . .
O8 C41 Cd2 60.8(4) . .
O7 C41 Cd2 60.2(4) . .
C42 C41 Cd2 176.0(6) . .
C43 C42 C44 119.8(7) . .
C43 C42 C41 119.4(7) . .
C44 C42 C41 120.8(7) . .
C42 C43 C44 119.6(8) . 2_677
C42 C43 H43A 120.2 . .
C44 C43 H43A 120.2 2_677 .
C42 C44 C43 120.6(8) . 2_677
C42 C44 H44A 119.7 . .
C43 C44 H44A 119.7 2_677 .

loop_
_geom_bond_atom_site_label_1
_geom_bond_atom_site_label_2
_geom_bond_distance
_geom_bond_site_symmetry_2
Cd1 O1 2.303(5) .
Cd1 O5 2.306(5) .
Cd1 N1 2.332(6) .
Cd1 O6 2.404(6) .
Cd1 O2 2.425(5) .
Cd1 Br1 2.5885(9) .
Cd1 C37 2.694(7) .
Cd1 C29 2.711(7) .
Cd2 O3 2.289(5) .
Cd2 N3 2.324(7) .
Cd2 O7 2.353(6) .
Cd2 O8 2.366(6) .
Cd2 O4 2.421(6) .
Cd2 Br2 2.5707(12) .
Cd2 C36 2.687(7) .
Cd2 C41 2.708(8) .
O1 C29 1.247(8) .
O2 C29 1.255(8) .
O3 C36 1.219(9) .
O4 C36 1.229(9) .
O5 C37 1.261(10) .
O6 C37 1.228(9) .
O7 C41 1.226(9) .
O8 C41 1.219(10) .
N1 C5 1.320(9) .
N1 C1 1.322(9) .
N2 C8 1.330(10) .
N2 C9 1.346(11) .
N2 C11 1.494(9) .
N3 C15B 1.313(10) .
N3 C15 1.325(10) .
N3 C19 1.326(10) .
N3 C19B 1.341(10) .
N4 C23 1.337(9) .
N4 C22 1.340(9) .
N4 C25 1.480(8) .
C1 C2 1.362(10) .
C1 H1A 0.9500 .
C2 C3 1.372(9) .
C2 H2A 0.9500 .
C3 C4 1.392(10) .
C3 C6 1.482(10) .
C4 C5 1.384(11) .
C4 H4A 0.9500 .
C5 H5A 0.9500 .
C6 C7 1.383(10) .
C6 C10 1.400(10) .
C7 C8 1.373(10) .
C7 H7A 0.9500 .
C8 H8A 0.9500 .
C9 C10 1.368(11) .
C9 H9A 0.9500 .
C10 H10A 0.9500 .
C11 C12 1.520(10) .
C11 H11A 0.9900 .
C11 H11B 0.9900 .
C12 C13 1.351(12) .
C12 C14 1.364(12) .
C13 C14 1.393(11) 2_355
C13 H13A 0.9500 .
C14 C13 1.393(11) 2_355
C14 H14A 0.9500 .
C17 C16B 1.386(9) .
C17 C18 1.394(9) .
C17 C16 1.395(9) .
C17 C18B 1.411(8) .
C17 C20 1.478(10) .
C15 C16 1.394(9) .
C15 H15A 0.9500 .
C16 H16A 0.9500 .
C18 C19 1.400(9) .
C18 H18A 0.9500 .
C19 H19A 0.9500 .
C15B C16B 1.391(9) .
C15B H15B 0.9500 .
C16B H16B 0.9500 .
C18B C19B 1.402(9) .
C18B H18B 0.9500 .
C19B H19B 0.9500 .
C20 C21 1.391(10) .
C20 C24 1.401(10) .
C21 C22 1.369(11) .
C21 H21A 0.9500 .
C22 H22A 0.9500 .
C23 C24 1.372(10) .
C23 H23A 0.9500 .
C24 H24A 0.9500 .
C25 C26 1.504(9) .
C25 H25A 0.9900 .
C25 H25B 0.9900 .
C26 C28 1.372(10) .
C26 C27 1.377(10) .
C27 C28 1.382(10) 2_568
C27 H27A 0.9500 .
C28 C27 1.382(10) 2_568
C28 H28A 0.9500 .
C29 C30 1.496(9) .
C30 C31 1.356(9) .
C30 C35 1.374(9) .
C31 C32 1.400(10) .
C31 H31A 0.9500 .
C32 C33 1.369(9) .
C32 H32A 0.9500 .
C33 C34 1.360(10) .
C33 C36 1.516(10) .
C34 C35 1.395(11) .
C34 H34A 0.9500 .
C35 H35A 0.9500 .
C37 C38 1.503(10) .
C38 C40 1.343(12) .
C38 C39 1.380(11) .
C39 C40 1.402(11) 2_656
C39 H39A 0.9500 .
C40 C39 1.402(11) 2_656
C40 H40A 0.9500 .
C41 C42 1.502(10) .
C42 C43 1.357(12) .
C42 C44 1.366(11) .
C43 C44 1.406(11) 2_677
C43 H43A 0.9500 .
C44 C43 1.406(11) 2_677
C44 H44A 0.9500 .

loop_
_platon_squeeze_void_nr
_platon_squeeze_void_average_x
_platon_squeeze_void_average_y
_platon_squeeze_void_average_z
_platon_squeeze_void_volume
_platon_squeeze_void_count_electrons
1 -0.069 -0.093 0.407 902.6 224.0
